data_4129002
loop_
_publ_author_name
'Niu, Guangle'
'Zheng, Xiuli'
'Zhao, Zheng'
'Zhang, Haoke'
'Wang, Jianguo'
'He, Xuewen'
'Chen, Yuncong'
'Shi, Xiujuan'
'Ma, Chao'
'Kwok, Ryan T. K.'
'Lam, Jacky W. Y.'
'Sung, Herman H. Y.'
'Williams, Ian D.'
'Wong, Kam Sing'
'Wang, Pengfei'
'Tang, Ben Zhong'

_publ_section_title
;
 Functionalized Acrylonitriles with Aggregation-Induced Emission:
 Structure Tuning by Simple Reaction-Condition Variation, Efficient Red
 Emission, and Two-Photon Bioimaging.
;
_journal_issue 38
_journal_name_full 'Journal of the American Chemical Society'
_journal_page_first 15111
_journal_page_last 15120
_journal_paper_doi 10.1021/jacs.9b06196
_journal_volume 141
_journal_year 2019
_chemical_formula_moiety 'C47 H33 N3 S2'
_chemical_formula_sum 'C47 H33 N3 S2'
_chemical_formula_weight 703.88
_space_group_crystal_system monoclinic
_space_group_IT_number 14
_space_group_name_Hall '-P 2ybc'
_space_group_name_H-M_alt 'P 1 21/c 1'
_atom_sites_solution_hydrogens geom
_atom_sites_solution_primary dual
_audit_creation_date 2018-01-31
_audit_creation_method
;
Olex2 1.2
(compiled 2017.08.10 svn.r3458 for OlexSys, GUI svn.r5381)
;
_cell_angle_alpha 90
_cell_angle_beta 106.45(2)
_cell_angle_gamma 90
_cell_formula_units_Z 4
_cell_length_a 9.2363(16)
_cell_length_b 8.7977(9)
_cell_length_c 45.590(10)
_cell_measurement_reflns_used 2769
_cell_measurement_temperature 100.00(10)
_cell_measurement_theta_max 75.7670
_cell_measurement_theta_min 4.7910
_cell_volume 3552.9(11)
_computing_cell_refinement 'CrysAlisPro 1.171.38.46 (Rigaku OD, 2015)'
_computing_data_collection 'CrysAlisPro 1.171.38.46 (Rigaku OD, 2015)'
_computing_data_reduction 'CrysAlisPro 1.171.38.46 (Rigaku OD, 2015)'
_computing_molecular_graphics 'Olex2 (Dolomanov et al., 2009)'
_computing_publication_material 'Olex2 (Dolomanov et al., 2009)'
_computing_structure_refinement 'ShelXL (Sheldrick, 2015)'
_computing_structure_solution 'ShelXT (Sheldrick, 2015)'
_diffrn_ambient_environment N~2~
_diffrn_ambient_temperature 100.00(10)
_diffrn_detector 'CCD plate'
_diffrn_detector_area_resol_mean 10.3577
_diffrn_detector_type Atlas
_diffrn_measured_fraction_theta_full 0.945
_diffrn_measured_fraction_theta_max 0.943
_diffrn_measurement_details
;
List of Runs (angles in degrees, time in seconds):

  # Type    Start    End  Width  t~exp~   \w     \q     \k     \f   Frames
--------------------------------------------------------------------------
  1  \w     54.00 174.00   1.00    4.00    --  111.82  15.00 -60.00  120
  2  \w    -70.00  34.00   1.00    2.00    --  -39.95  57.00-150.00  104
  3  \w    -96.00  -2.00   1.00    2.00    --  -39.95 125.00 -90.00   94
  4  \w    121.00 178.00   1.00    4.00    --  111.82 125.00-120.00   57
  5  \w     67.00 131.00   1.00    4.00    --  111.82 -45.00 -30.00   64
  6  \w     64.00 109.00   1.00    4.00    --  111.82 -94.00 -30.00   45
  7  \w     37.00 140.00   1.00    4.00    --  111.82 -30.00 -90.00  103
  8  \w     29.00  54.00   1.00    4.00    --  111.82 -94.00 -30.00   25
;
_diffrn_measurement_device 'kappa diffractometer'
_diffrn_measurement_device_type 'SuperNova, Dual, Cu at zero, Atlas'
_diffrn_measurement_method '\w scans'
_diffrn_orient_matrix_type 'CrysAlisPro convention (1999,Acta A55,543-557)'
_diffrn_orient_matrix_UB_11 -0.0309820000
_diffrn_orient_matrix_UB_12 0.0835599000
_diffrn_orient_matrix_UB_13 -0.0348317000
_diffrn_orient_matrix_UB_21 0.0143368000
_diffrn_orient_matrix_UB_22 0.1396744000
_diffrn_orient_matrix_UB_23 -0.0533767000
_diffrn_orient_matrix_UB_31 -0.0090455000
_diffrn_orient_matrix_UB_32 -0.0643126000
_diffrn_orient_matrix_UB_33 -0.1618812000
_diffrn_radiation_monochromator mirror
_diffrn_radiation_probe x-ray
_diffrn_radiation_type CuK\a
_diffrn_radiation_wavelength 1.54184
_diffrn_reflns_av_R_equivalents 0.0586
_diffrn_reflns_av_unetI/netI 0.0664
_diffrn_reflns_Laue_measured_fraction_full 0.945
_diffrn_reflns_Laue_measured_fraction_max 0.943
_diffrn_reflns_limit_h_max 4
_diffrn_reflns_limit_h_min -11
_diffrn_reflns_limit_k_max 7
_diffrn_reflns_limit_k_min -10
_diffrn_reflns_limit_l_max 54
_diffrn_reflns_limit_l_min -54
_diffrn_reflns_number 10607
_diffrn_reflns_point_group_measured_fraction_full 0.945
_diffrn_reflns_point_group_measured_fraction_max 0.943
_diffrn_reflns_theta_full 66.500
_diffrn_reflns_theta_max 67.498
_diffrn_reflns_theta_min 4.044
_diffrn_source 'micro-focus sealed X-ray tube'
_diffrn_source_current 0.80
_diffrn_source_power 0.040
_diffrn_source_target Cu
_diffrn_source_type 'SuperNova (Cu) X-ray Source'
_diffrn_source_voltage 50
_exptl_absorpt_coefficient_mu 1.656
_exptl_absorpt_correction_T_max 1.00000
_exptl_absorpt_correction_T_min 0.78804
_exptl_absorpt_correction_type multi-scan
_exptl_absorpt_process_details
;
CrysAlisPro 1.171.38.46 (Rigaku Oxford Diffraction, 2015)
Empirical absorption correction using spherical harmonics,
 implemented in SCALE3 ABSPACK scaling algorithm.
;
_exptl_crystal_colour red
_exptl_crystal_colour_primary red
_exptl_crystal_density_diffrn 1.316
_exptl_crystal_description plate
_exptl_crystal_F_000 1472
_exptl_crystal_size_max 0.18
_exptl_crystal_size_mid 0.18
_exptl_crystal_size_min 0.05
_refine_diff_density_max 0.707
_refine_diff_density_min -0.498
_refine_diff_density_rms 0.062
_refine_ls_extinction_method none
_refine_ls_goodness_of_fit_ref 1.003
_refine_ls_hydrogen_treatment constr
_refine_ls_matrix_type full
_refine_ls_number_parameters 469
_refine_ls_number_reflns 6052
_refine_ls_number_restraints 0
_refine_ls_restrained_S_all 1.003
_refine_ls_R_factor_all 0.0821
_refine_ls_R_factor_gt 0.0625
_refine_ls_shift/su_max 0.001
_refine_ls_shift/su_mean 0.000
_refine_ls_structure_factor_coef Fsqd
_refine_ls_weighting_details 'w=1/[\s^2^(Fo^2^)+(0.0470P)^2^+5.9440P] where P=(Fo^2^+2Fc^2^)/3'
_refine_ls_weighting_scheme calc
_refine_ls_wR_factor_gt 0.1336
_refine_ls_wR_factor_ref 0.1430
_reflns_Friedel_coverage 0.000
_reflns_number_gt 4923
_reflns_number_total 6052
_reflns_threshold_expression 'I > 2\s(I)'
_cod_data_source_file ja9b06196_si_002.cif
_cod_data_source_block niu10cult
_cod_database_code 4129002
_shelx_shelxl_version_number 2014/7
_shelx_space_group_comment
;
The symmetry employed for this shelxl refinement is uniquely defined
by the following loop, which should always be used as a source of
symmetry information in preference to the above space-group names.
They are only intended as comments.
;
_shelx_estimated_absorpt_t_max 0.922
_shelx_estimated_absorpt_t_min 0.755
_reflns_odcompleteness_completeness 98.91
_reflns_odcompleteness_iscentric 1
_reflns_odcompleteness_theta 68.13
_olex2_refinement_description
;
1. Fixed Uiso
 At 1.2 times of:
  All C(H) groups
2.a Aromatic/amide H refined with riding coordinates:
 C2(H2), C3(H3), C6(H6), C8(H8), C9(H9), C12(H12), C13(H13), C15(H15),
 C16(H16), C22(H22), C23(H23), C25(H25), C26(H26), C32(H32), C33(H33), C34(H34),
  C35(H35), C36(H36), C42(H42), C43(H43), C44(H44), C45(H45), C46(H46),
 C52(H52), C53(H53), C54(H54), C55(H55), C56(H56), C62(H62), C63(H63), C64(H64),
  C65(H65), C66(H66)
;
_olex2_submission_special_instructions 'No special instructions were received'
_oxdiff_exptl_absorpt_empirical_details
;
Empirical correction (ABSPACK) includes:
- Absorption correction using spherical harmonics
- Frame scaling
;
_oxdiff_exptl_absorpt_empirical_full_max 1.211
_oxdiff_exptl_absorpt_empirical_full_min 0.845

loop_
_space_group_symop_operation_xyz
'x, y, z'
'-x, y+1/2, -z+1/2'
'-x, -y, -z'
'x, -y-1/2, z-1/2'

loop_
_atom_site_label
_atom_site_type_symbol
_atom_site_fract_x
_atom_site_fract_y
_atom_site_fract_z
_atom_site_U_iso_or_equiv
_atom_site_adp_type
_atom_site_occupancy
_atom_site_site_symmetry_order
_atom_site_calc_flag
_atom_site_refinement_flags_posn
S1 S 0.69794(9) 0.31737(9) 0.42551(2) 0.02581(19) Uani 1 1 d .
S2 S 0.37979(9) 0.26840(9) 0.52084(2) 0.0279(2) Uani 1 1 d .
N1 N 0.7181(4) 0.4069(4) 0.53709(6) 0.0435(8) Uani 1 1 d .
N2 N 1.0791(3) 0.3834(3) 0.31908(5) 0.0219(5) Uani 1 1 d .
N3 N 0.0338(3) 0.1400(3) 0.63076(5) 0.0231(6) Uani 1 1 d .
C1 C 0.8842(4) 0.3525(3) 0.42668(7) 0.0236(6) Uani 1 1 d .
C2 C 0.9706(4) 0.3723(4) 0.45637(7) 0.0234(6) Uani 1 1 d .
H2 H 1.0759 0.3922 0.4618 0.028 Uiso 1 1 calc R
C3 C 0.8893(4) 0.3604(4) 0.47788(7) 0.0267(7) Uani 1 1 d .
H3 H 0.9336 0.3720 0.4993 0.032 Uiso 1 1 calc R
C4 C 0.7397(4) 0.3305(4) 0.46501(7) 0.0264(7) Uani 1 1 d .
C5 C 0.6269(4) 0.3042(4) 0.48146(7) 0.0272(7) Uani 1 1 d .
C6 C 0.4978(4) 0.2264(4) 0.47086(7) 0.0266(7) Uani 1 1 d .
H6 H 0.4748 0.1940 0.4502 0.032 Uiso 1 1 calc R
C7 C 0.3899(4) 0.1859(4) 0.48685(7) 0.0252(7) Uani 1 1 d .
C8 C 0.2891(4) 0.0691(4) 0.47915(7) 0.0284(7) Uani 1 1 d .
H8 H 0.2737 0.0118 0.4609 0.034 Uiso 1 1 calc R
C9 C 0.2102(4) 0.0416(4) 0.50080(7) 0.0261(7) Uani 1 1 d .
H9 H 0.1389 -0.0383 0.4988 0.031 Uiso 1 1 calc R
C10 C 0.2453(3) 0.1404(3) 0.52507(7) 0.0213(6) Uani 1 1 d .
C11 C 0.1911(3) 0.1432(3) 0.55216(6) 0.0214(6) Uani 1 1 d .
C12 C 0.0980(3) 0.0283(3) 0.55706(6) 0.0222(6) Uani 1 1 d .
H12 H 0.0698 -0.0516 0.5425 0.027 Uiso 1 1 calc R
C13 C 0.0454(3) 0.0269(3) 0.58240(6) 0.0227(6) Uani 1 1 d .
H13 H -0.0195 -0.0525 0.5850 0.027 Uiso 1 1 calc R
C14 C 0.0870(3) 0.1418(3) 0.60427(6) 0.0214(6) Uani 1 1 d .
C15 C 0.1818(4) 0.2557(4) 0.60006(7) 0.0286(7) Uani 1 1 d .
H15 H 0.2124 0.3337 0.6149 0.034 Uiso 1 1 calc R
C16 C 0.2326(4) 0.2569(3) 0.57430(7) 0.0258(7) Uani 1 1 d .
H16 H 0.2970 0.3367 0.5716 0.031 Uiso 1 1 calc R
C17 C 0.6742(4) 0.3606(4) 0.51262(7) 0.0296(7) Uani 1 1 d .
C21 C 0.9317(4) 0.3578(3) 0.39885(7) 0.0233(6) Uani 1 1 d .
C22 C 0.8289(3) 0.3714(3) 0.36976(7) 0.0231(6) Uani 1 1 d .
H22 H 0.7238 0.3729 0.3679 0.028 Uiso 1 1 calc R
C23 C 0.8762(3) 0.3826(3) 0.34368(6) 0.0220(6) Uani 1 1 d .
H23 H 0.8037 0.3954 0.3244 0.026 Uiso 1 1 calc R
C24 C 1.0287(3) 0.3752(3) 0.34539(6) 0.0194(6) Uani 1 1 d .
C25 C 1.1327(3) 0.3592(3) 0.37457(6) 0.0213(6) Uani 1 1 d .
H25 H 1.2375 0.3522 0.3763 0.026 Uiso 1 1 calc R
C26 C 1.0853(3) 0.3534(4) 0.40051(6) 0.0236(6) Uani 1 1 d .
H26 H 1.1580 0.3462 0.4199 0.028 Uiso 1 1 calc R
C31 C -0.1179(3) 0.1024(3) 0.62716(6) 0.0213(6) Uani 1 1 d .
C32 C -0.2291(4) 0.1573(4) 0.60179(7) 0.0331(8) Uani 1 1 d .
H32 H -0.2021 0.2240 0.5878 0.040 Uiso 1 1 calc R
C33 C -0.3772(4) 0.1152(5) 0.59697(7) 0.0437(10) Uani 1 1 d .
H33 H -0.4514 0.1512 0.5794 0.052 Uiso 1 1 calc R
C34 C -0.4203(4) 0.0210(5) 0.61740(8) 0.0428(10) Uani 1 1 d .
H34 H -0.5229 -0.0080 0.6139 0.051 Uiso 1 1 calc R
C35 C -0.3117(4) -0.0298(4) 0.64286(8) 0.0351(8) Uani 1 1 d .
H35 H -0.3404 -0.0924 0.6572 0.042 Uiso 1 1 calc R
C36 C -0.1615(4) 0.0087(4) 0.64791(7) 0.0266(7) Uani 1 1 d .
H36 H -0.0880 -0.0286 0.6655 0.032 Uiso 1 1 calc R
C41 C 0.1443(4) 0.1317(4) 0.65996(6) 0.0228(6) Uani 1 1 d .
C42 C 0.1208(4) 0.2079(4) 0.68497(7) 0.0272(7) Uani 1 1 d .
H42 H 0.0313 0.2653 0.6828 0.033 Uiso 1 1 calc R
C43 C 0.2294(4) 0.1995(4) 0.71324(7) 0.0336(8) Uani 1 1 d .
H43 H 0.2126 0.2506 0.7303 0.040 Uiso 1 1 calc R
C44 C 0.3607(4) 0.1182(4) 0.71675(7) 0.0343(8) Uani 1 1 d .
H44 H 0.4348 0.1145 0.7360 0.041 Uiso 1 1 calc R
C45 C 0.3834(4) 0.0422(4) 0.69195(7) 0.0309(7) Uani 1 1 d .
H45 H 0.4735 -0.0143 0.6942 0.037 Uiso 1 1 calc R
C46 C 0.2746(4) 0.0482(4) 0.66369(7) 0.0258(7) Uani 1 1 d .
H46 H 0.2904 -0.0057 0.6468 0.031 Uiso 1 1 calc R
C51 C 0.9748(3) 0.3650(3) 0.28913(6) 0.0199(6) Uani 1 1 d .
C52 C 0.8727(3) 0.2453(3) 0.28243(7) 0.0220(6) Uani 1 1 d .
H52 H 0.8707 0.1728 0.2978 0.026 Uiso 1 1 calc R
C53 C 0.7733(3) 0.2315(4) 0.25322(7) 0.0248(7) Uani 1 1 d .
H53 H 0.7017 0.1511 0.2489 0.030 Uiso 1 1 calc R
C54 C 0.7777(3) 0.3346(4) 0.23033(7) 0.0269(7) Uani 1 1 d .
H54 H 0.7104 0.3242 0.2104 0.032 Uiso 1 1 calc R
C55 C 0.8801(4) 0.4509(4) 0.23691(7) 0.0266(7) Uani 1 1 d .
H55 H 0.8844 0.5207 0.2213 0.032 Uiso 1 1 calc R
C56 C 0.9781(3) 0.4687(4) 0.26622(6) 0.0220(6) Uani 1 1 d .
H56 H 1.0471 0.5513 0.2706 0.026 Uiso 1 1 calc R
C61 C 1.2255(3) 0.4404(3) 0.32093(6) 0.0213(6) Uani 1 1 d .
C62 C 1.2844(4) 0.5673(3) 0.33863(7) 0.0241(7) Uani 1 1 d .
H62 H 1.2273 0.6163 0.3502 0.029 Uiso 1 1 calc R
C63 C 1.4254(3) 0.6220(4) 0.33936(7) 0.0258(7) Uani 1 1 d .
H63 H 1.4651 0.7077 0.3517 0.031 Uiso 1 1 calc R
C64 C 1.5089(3) 0.5543(4) 0.32248(7) 0.0266(7) Uani 1 1 d .
H64 H 1.6048 0.5941 0.3227 0.032 Uiso 1 1 calc R
C65 C 1.4516(3) 0.4267(4) 0.30503(7) 0.0268(7) Uani 1 1 d .
H65 H 1.5096 0.3783 0.2935 0.032 Uiso 1 1 calc R
C66 C 1.3115(3) 0.3697(4) 0.30424(6) 0.0239(7) Uani 1 1 d .
H66 H 1.2737 0.2822 0.2923 0.029 Uiso 1 1 calc R

loop_
_atom_site_aniso_label
_atom_site_aniso_U_11
_atom_site_aniso_U_22
_atom_site_aniso_U_33
_atom_site_aniso_U_23
_atom_site_aniso_U_13
_atom_site_aniso_U_12
S1 0.0229(4) 0.0307(4) 0.0273(4) -0.0005(3) 0.0128(3) -0.0026(3)
S2 0.0318(4) 0.0276(4) 0.0288(4) -0.0013(3) 0.0158(3) -0.0065(3)
N1 0.052(2) 0.056(2) 0.0289(15) -0.0087(14) 0.0221(14) -0.0260(17)
N2 0.0182(13) 0.0291(14) 0.0188(11) -0.0029(10) 0.0061(10) -0.0040(11)
N3 0.0237(14) 0.0279(14) 0.0187(11) 0.0005(10) 0.0076(10) 0.0015(11)
C1 0.0243(17) 0.0186(15) 0.0300(15) -0.0028(12) 0.0113(12) 0.0001(12)
C2 0.0224(16) 0.0259(16) 0.0283(15) -0.0046(12) 0.0175(12) -0.0029(13)
C3 0.0292(18) 0.0246(16) 0.0301(15) -0.0037(13) 0.0147(13) -0.0051(13)
C4 0.0285(18) 0.0250(16) 0.0339(16) -0.0013(13) 0.0221(14) 0.0012(13)
C5 0.0333(18) 0.0248(16) 0.0267(15) 0.0002(12) 0.0137(13) -0.0017(14)
C6 0.0312(18) 0.0258(16) 0.0237(14) -0.0012(12) 0.0094(12) 0.0023(14)
C7 0.0229(16) 0.0272(16) 0.0286(15) 0.0043(13) 0.0121(12) 0.0043(13)
C8 0.0298(18) 0.0323(18) 0.0259(15) 0.0012(13) 0.0124(13) 0.0039(14)
C9 0.0256(17) 0.0290(17) 0.0271(15) 0.0018(13) 0.0128(13) -0.0009(13)
C10 0.0144(15) 0.0256(16) 0.0280(14) 0.0053(12) 0.0126(12) 0.0013(12)
C11 0.0194(15) 0.0218(15) 0.0234(14) 0.0029(11) 0.0066(11) 0.0025(12)
C12 0.0223(16) 0.0229(15) 0.0236(14) -0.0023(12) 0.0103(12) -0.0030(12)
C13 0.0242(16) 0.0194(15) 0.0272(15) 0.0006(12) 0.0118(12) -0.0030(12)
C14 0.0246(16) 0.0198(14) 0.0201(13) 0.0007(11) 0.0068(11) 0.0026(12)
C15 0.0385(19) 0.0216(15) 0.0254(15) -0.0031(12) 0.0082(13) -0.0058(14)
C16 0.0312(18) 0.0190(15) 0.0300(15) 0.0010(12) 0.0132(13) -0.0060(13)
C17 0.0297(19) 0.0368(19) 0.0292(17) -0.0020(14) 0.0194(14) -0.0119(15)
C21 0.0267(17) 0.0189(15) 0.0261(14) -0.0027(12) 0.0106(12) -0.0030(12)
C22 0.0180(16) 0.0244(15) 0.0282(15) -0.0032(12) 0.0084(12) -0.0002(12)
C23 0.0175(16) 0.0280(16) 0.0216(14) -0.0030(12) 0.0069(11) 0.0006(12)
C24 0.0205(16) 0.0194(14) 0.0216(13) -0.0024(11) 0.0117(11) -0.0020(12)
C25 0.0148(15) 0.0264(16) 0.0253(14) -0.0012(12) 0.0101(11) -0.0014(12)
C26 0.0215(16) 0.0291(16) 0.0198(13) -0.0025(12) 0.0050(11) -0.0010(13)
C31 0.0181(16) 0.0262(16) 0.0231(14) -0.0038(12) 0.0114(12) 0.0035(12)
C32 0.0266(18) 0.054(2) 0.0213(14) 0.0021(14) 0.0112(13) 0.0137(16)
C33 0.0244(19) 0.083(3) 0.0246(16) -0.0061(18) 0.0076(14) 0.0119(19)
C34 0.0222(19) 0.064(3) 0.045(2) -0.0206(19) 0.0137(15) -0.0033(18)
C35 0.035(2) 0.0345(19) 0.0446(19) -0.0073(15) 0.0247(16) -0.0026(16)
C36 0.0240(17) 0.0262(16) 0.0322(16) -0.0003(13) 0.0121(13) 0.0045(13)
C41 0.0241(17) 0.0266(16) 0.0197(13) 0.0009(12) 0.0093(12) -0.0007(13)
C42 0.0219(16) 0.0351(18) 0.0272(15) 0.0005(13) 0.0113(12) 0.0052(14)
C43 0.039(2) 0.042(2) 0.0200(14) -0.0035(14) 0.0086(13) -0.0031(16)
C44 0.032(2) 0.044(2) 0.0226(15) 0.0044(14) 0.0013(13) -0.0079(16)
C45 0.0254(18) 0.0336(18) 0.0315(16) 0.0079(14) 0.0044(13) 0.0002(14)
C46 0.0227(17) 0.0291(17) 0.0288(15) 0.0020(13) 0.0123(13) -0.0016(13)
C51 0.0163(15) 0.0253(15) 0.0199(13) -0.0034(11) 0.0081(11) 0.0048(12)
C52 0.0229(16) 0.0187(14) 0.0262(14) -0.0004(12) 0.0098(12) 0.0017(12)
C53 0.0173(15) 0.0259(16) 0.0318(15) -0.0090(13) 0.0080(12) -0.0025(12)
C54 0.0212(16) 0.0350(18) 0.0231(14) -0.0051(13) 0.0038(12) 0.0077(13)
C55 0.0296(18) 0.0291(17) 0.0216(14) 0.0011(12) 0.0078(12) 0.0049(14)
C56 0.0171(15) 0.0239(15) 0.0270(15) 0.0000(12) 0.0095(12) -0.0008(12)
C61 0.0208(16) 0.0235(15) 0.0186(13) 0.0035(11) 0.0040(11) -0.0011(12)
C62 0.0241(16) 0.0210(15) 0.0256(14) 0.0013(12) 0.0043(12) 0.0030(13)
C63 0.0180(16) 0.0235(15) 0.0349(16) 0.0031(13) 0.0059(12) -0.0014(12)
C64 0.0103(15) 0.0358(18) 0.0334(16) 0.0119(14) 0.0059(12) -0.0040(13)
C65 0.0196(16) 0.0397(19) 0.0245(14) 0.0055(13) 0.0117(12) 0.0048(14)
C66 0.0219(16) 0.0305(17) 0.0203(13) -0.0021(12) 0.0074(12) -0.0017(13)

loop_
_atom_type_symbol
_atom_type_description
_atom_type_scat_dispersion_real
_atom_type_scat_dispersion_imag
_atom_type_scat_source
C C 0.0181 0.0091 'International Tables Vol C Tables 4.2.6.8 and 6.1.1.4'
H H 0.0000 0.0000 'International Tables Vol C Tables 4.2.6.8 and 6.1.1.4'
N N 0.0311 0.0180 'International Tables Vol C Tables 4.2.6.8 and 6.1.1.4'
S S 0.3331 0.5567 'International Tables Vol C Tables 4.2.6.8 and 6.1.1.4'

loop_
_geom_angle_atom_site_label_1
_geom_angle_atom_site_label_2
_geom_angle_atom_site_label_3
_geom_angle
C1 S1 C4 91.68(15)
C10 S2 C7 92.81(15)
C24 N2 C51 120.6(2)
C24 N2 C61 120.4(2)
C61 N2 C51 117.7(2)
C14 N3 C41 117.5(3)
C31 N3 C14 118.4(2)
C31 N3 C41 121.5(2)
C2 C1 S1 110.3(2)
C2 C1 C21 128.3(3)
C21 C1 S1 121.3(2)
C1 C2 H2 123.1
C1 C2 C3 113.8(3)
C3 C2 H2 123.1
C2 C3 H3 123.4
C4 C3 C2 113.1(3)
C4 C3 H3 123.4
C3 C4 S1 111.1(2)
C3 C4 C5 126.2(3)
C5 C4 S1 122.7(2)
C6 C5 C4 125.8(3)
C6 C5 C17 121.2(3)
C17 C5 C4 112.8(3)
C5 C6 H6 115.9
C5 C6 C7 128.2(3)
C7 C6 H6 115.9
C6 C7 S2 124.7(2)
C8 C7 S2 109.8(2)
C8 C7 C6 125.3(3)
C7 C8 H8 123.2
C7 C8 C9 113.6(3)
C9 C8 H8 123.2
C8 C9 H9 123.0
C10 C9 C8 114.0(3)
C10 C9 H9 123.0
C9 C10 S2 109.6(2)
C9 C10 C11 129.4(3)
C11 C10 S2 120.9(2)
C12 C11 C10 120.1(3)
C12 C11 C16 117.5(3)
C16 C11 C10 122.3(3)
C11 C12 H12 119.2
C13 C12 C11 121.7(3)
C13 C12 H12 119.2
C12 C13 H13 119.9
C12 C13 C14 120.2(3)
C14 C13 H13 119.9
C13 C14 N3 120.4(3)
C15 C14 N3 120.7(3)
C15 C14 C13 118.9(3)
C14 C15 H15 119.8
C14 C15 C16 120.4(3)
C16 C15 H15 119.8
C11 C16 H16 119.4
C15 C16 C11 121.3(3)
C15 C16 H16 119.4
N1 C17 C5 176.8(4)
C22 C21 C1 122.5(3)
C26 C21 C1 120.2(3)
C26 C21 C22 117.3(3)
C21 C22 H22 119.1
C23 C22 C21 121.8(3)
C23 C22 H22 119.1
C22 C23 H23 119.6
C22 C23 C24 120.7(3)
C24 C23 H23 119.6
N2 C24 C25 120.6(3)
C23 C24 N2 121.7(3)
C23 C24 C25 117.8(3)
C24 C25 H25 119.4
C26 C25 C24 121.2(3)
C26 C25 H25 119.4
C21 C26 H26 119.4
C25 C26 C21 121.2(3)
C25 C26 H26 119.4
C32 C31 N3 119.4(3)
C32 C31 C36 118.6(3)
C36 C31 N3 122.0(3)
C31 C32 H32 119.9
C33 C32 C31 120.3(3)
C33 C32 H32 119.9
C32 C33 H33 119.5
C32 C33 C34 121.0(3)
C34 C33 H33 119.5
C33 C34 H34 120.6
C35 C34 C33 118.8(3)
C35 C34 H34 120.6
C34 C35 H35 119.4
C34 C35 C36 121.3(3)
C36 C35 H35 119.4
C31 C36 H36 120.0
C35 C36 C31 120.0(3)
C35 C36 H36 120.0
C42 C41 N3 120.1(3)
C46 C41 N3 120.6(3)
C46 C41 C42 119.3(3)
C41 C42 H42 120.2
C41 C42 C43 119.6(3)
C43 C42 H42 120.2
C42 C43 H43 119.5
C44 C43 C42 121.0(3)
C44 C43 H43 119.5
C43 C44 H44 120.3
C43 C44 C45 119.3(3)
C45 C44 H44 120.3
C44 C45 H45 119.9
C44 C45 C46 120.1(3)
C46 C45 H45 119.9
C41 C46 C45 120.7(3)
C41 C46 H46 119.7
C45 C46 H46 119.7
C52 C51 N2 121.6(3)
C52 C51 C56 119.3(3)
C56 C51 N2 119.1(3)
C51 C52 H52 120.0
C51 C52 C53 119.9(3)
C53 C52 H52 120.0
C52 C53 H53 119.7
C54 C53 C52 120.6(3)
C54 C53 H53 119.7
C53 C54 H54 120.4
C55 C54 C53 119.2(3)
C55 C54 H54 120.4
C54 C55 H55 119.5
C54 C55 C56 121.0(3)
C56 C55 H55 119.5
C51 C56 C55 119.9(3)
C51 C56 H56 120.0
C55 C56 H56 120.0
C62 C61 N2 121.7(3)
C66 C61 N2 119.4(3)
C66 C61 C62 119.0(3)
C61 C62 H62 119.9
C63 C62 C61 120.3(3)
C63 C62 H62 119.9
C62 C63 H63 119.6
C64 C63 C62 120.8(3)
C64 C63 H63 119.6
C63 C64 H64 120.4
C63 C64 C65 119.3(3)
C65 C64 H64 120.4
C64 C65 H65 119.6
C66 C65 C64 120.7(3)
C66 C65 H65 119.6
C61 C66 H66 120.0
C65 C66 C61 120.0(3)
C65 C66 H66 120.0

loop_
_geom_bond_atom_site_label_1
_geom_bond_atom_site_label_2
_geom_bond_distance
S1 C1 1.734(3)
S1 C4 1.735(3)
S2 C7 1.738(3)
S2 C10 1.728(3)
N1 C17 1.148(4)
N2 C24 1.406(4)
N2 C51 1.440(3)
N2 C61 1.422(4)
N3 C14 1.427(4)
N3 C31 1.403(4)
N3 C41 1.432(4)
C1 C2 1.374(4)
C1 C21 1.456(4)
C2 H2 0.9500
C2 C3 1.398(4)
C3 H3 0.9500
C3 C4 1.365(4)
C4 C5 1.464(4)
C5 C6 1.341(5)
C5 C17 1.451(4)
C6 H6 0.9500
C6 C7 1.436(4)
C7 C8 1.364(5)
C8 H8 0.9500
C8 C9 1.404(4)
C9 H9 0.9500
C9 C10 1.371(4)
C10 C11 1.458(4)
C11 C12 1.386(4)
C11 C16 1.396(4)
C12 H12 0.9500
C12 C13 1.374(4)
C13 H13 0.9500
C13 C14 1.395(4)
C14 C15 1.380(4)
C15 H15 0.9500
C15 C16 1.383(4)
C16 H16 0.9500
C21 C22 1.401(4)
C21 C26 1.400(4)
C22 H22 0.9500
C22 C23 1.381(4)
C23 H23 0.9500
C23 C24 1.390(4)
C24 C25 1.410(4)
C25 H25 0.9500
C25 C26 1.373(4)
C26 H26 0.9500
C31 C32 1.398(4)
C31 C36 1.398(4)
C32 H32 0.9500
C32 C33 1.374(5)
C33 H33 0.9500
C33 C34 1.387(6)
C34 H34 0.9500
C34 C35 1.376(5)
C35 H35 0.9500
C35 C36 1.382(5)
C36 H36 0.9500
C41 C42 1.391(4)
C41 C46 1.379(4)
C42 H42 0.9500
C42 C43 1.393(4)
C43 H43 0.9500
C43 C44 1.378(5)
C44 H44 0.9500
C44 C45 1.380(5)
C45 H45 0.9500
C45 C46 1.393(4)
C46 H46 0.9500
C51 C52 1.389(4)
C51 C56 1.394(4)
C52 H52 0.9500
C52 C53 1.392(4)
C53 H53 0.9500
C53 C54 1.392(5)
C54 H54 0.9500
C54 C55 1.368(5)
C55 H55 0.9500
C55 C56 1.394(4)
C56 H56 0.9500
C61 C62 1.395(4)
C61 C66 1.393(4)
C62 H62 0.9500
C62 C63 1.380(4)
C63 H63 0.9500
C63 C64 1.370(5)
C64 H64 0.9500
C64 C65 1.391(5)
C65 H65 0.9500
C65 C66 1.379(4)
C66 H66 0.9500

loop_
_geom_torsion_atom_site_label_1
_geom_torsion_atom_site_label_2
_geom_torsion_atom_site_label_3
_geom_torsion_atom_site_label_4
_geom_torsion
S1 C1 C2 C3 -0.3(4)
S1 C1 C21 C22 15.5(4)
S1 C1 C21 C26 -166.2(2)
S1 C4 C5 C6 20.9(5)
S1 C4 C5 C17 -164.2(3)
S2 C7 C8 C9 -2.8(4)
S2 C10 C11 C12 -171.8(2)
S2 C10 C11 C16 6.5(4)
N2 C24 C25 C26 179.0(3)
N2 C51 C52 C53 179.8(3)
N2 C51 C56 C55 178.7(3)
N2 C61 C62 C63 -178.4(3)
N2 C61 C66 C65 177.9(3)
N3 C14 C15 C16 -179.8(3)
N3 C31 C32 C33 176.5(3)
N3 C31 C36 C35 -177.7(3)
N3 C41 C42 C43 -179.7(3)
N3 C41 C46 C45 178.9(3)
C1 S1 C4 C3 0.0(3)
C1 S1 C4 C5 -177.0(3)
C1 C2 C3 C4 0.4(4)
C1 C21 C22 C23 177.3(3)
C1 C21 C26 C25 -179.6(3)
C2 C1 C21 C22 -164.6(3)
C2 C1 C21 C26 13.7(5)
C2 C3 C4 S1 -0.2(4)
C2 C3 C4 C5 176.7(3)
C3 C4 C5 C6 -155.7(3)
C3 C4 C5 C17 19.2(5)
C4 S1 C1 C2 0.2(2)
C4 S1 C1 C21 -179.9(3)
C4 C5 C6 C7 174.1(3)
C5 C6 C7 S2 16.6(5)
C5 C6 C7 C8 -157.5(3)
C6 C7 C8 C9 172.1(3)
C7 S2 C10 C9 -1.0(2)
C7 S2 C10 C11 176.3(3)
C7 C8 C9 C10 2.2(4)
C8 C9 C10 S2 -0.4(4)
C8 C9 C10 C11 -177.4(3)
C9 C10 C11 C12 4.9(5)
C9 C10 C11 C16 -176.8(3)
C10 S2 C7 C6 -172.8(3)
C10 S2 C7 C8 2.2(3)
C10 C11 C12 C13 179.7(3)
C10 C11 C16 C15 -178.9(3)
C11 C12 C13 C14 -0.9(5)
C12 C11 C16 C15 -0.5(5)
C12 C13 C14 N3 -179.4(3)
C12 C13 C14 C15 -0.3(5)
C13 C14 C15 C16 1.0(5)
C14 N3 C31 C32 -39.8(4)
C14 N3 C31 C36 138.9(3)
C14 N3 C41 C42 144.8(3)
C14 N3 C41 C46 -35.3(4)
C14 C15 C16 C11 -0.6(5)
C16 C11 C12 C13 1.3(5)
C17 C5 C6 C7 -0.4(6)
C21 C1 C2 C3 179.8(3)
C21 C22 C23 C24 2.3(5)
C22 C21 C26 C25 -1.2(5)
C22 C23 C24 N2 178.8(3)
C22 C23 C24 C25 -1.3(5)
C23 C24 C25 C26 -1.0(5)
C24 N2 C51 C52 -48.4(4)
C24 N2 C51 C56 132.6(3)
C24 N2 C61 C62 -41.5(4)
C24 N2 C61 C66 139.6(3)
C24 C25 C26 C21 2.3(5)
C26 C21 C22 C23 -1.1(5)
C31 N3 C14 C13 -42.6(4)
C31 N3 C14 C15 138.3(3)
C31 N3 C41 C42 -53.9(4)
C31 N3 C41 C46 125.9(3)
C31 C32 C33 C34 1.6(6)
C32 C31 C36 C35 1.0(5)
C32 C33 C34 C35 0.3(6)
C33 C34 C35 C36 -1.5(6)
C34 C35 C36 C31 0.8(5)
C36 C31 C32 C33 -2.2(5)
C41 N3 C14 C13 119.2(3)
C41 N3 C14 C15 -59.9(4)
C41 N3 C31 C32 159.1(3)
C41 N3 C31 C36 -22.2(4)
C41 C42 C43 C44 0.7(5)
C42 C41 C46 C45 -1.3(5)
C42 C43 C44 C45 -1.0(5)
C43 C44 C45 C46 0.1(5)
C44 C45 C46 C41 1.0(5)
C46 C41 C42 C43 0.4(5)
C51 N2 C24 C23 -14.3(4)
C51 N2 C24 C25 165.8(3)
C51 N2 C61 C62 125.8(3)
C51 N2 C61 C66 -53.0(4)
C51 C52 C53 C54 1.7(5)
C52 C51 C56 C55 -0.3(5)
C52 C53 C54 C55 -0.7(5)
C53 C54 C55 C56 -0.9(5)
C54 C55 C56 C51 1.4(5)
C56 C51 C52 C53 -1.2(4)
C61 N2 C24 C23 152.8(3)
C61 N2 C24 C25 -27.2(4)
C61 N2 C51 C52 144.2(3)
C61 N2 C51 C56 -34.8(4)
C61 C62 C63 C64 0.9(5)
C62 C61 C66 C65 -1.0(4)
C62 C63 C64 C65 -1.6(5)
C63 C64 C65 C66 1.0(5)
C64 C65 C66 C61 0.3(5)
C66 C61 C62 C63 0.4(4)
